data_7030049
loop_
_publ_author_name
'Sykes, Daniel'
'Cankut, Ahmet J.'
'Ali, Noorshida Mohd'
'Stephenson, Andrew'
'Spall, Steven J. P.'
'Parker, Simon C.'
'Weinstein, Julia A.'
'Ward, Michael D.'

_publ_section_title
;
 Sensitisation of Eu(iii)- and Tb(iii)-based luminescence by Ir(iii) units
 in Ir/lanthanide dyads: evidence for parallel energy-transfer and
 electron-transfer based mechanisms.
;
_journal_issue 17
_journal_name_full 'Dalton transactions (Cambridge, England : 2003)'
_journal_page_first 6414
_journal_page_last 6428
_journal_paper_doi 10.1039/c4dt00292j
_journal_volume 43
_journal_year 2014
_chemical_formula_moiety 'C34 H20 F4 Ir N7'
_chemical_formula_sum 'C34 H20 F4 Ir N7'
_chemical_formula_weight 794.77
_chemical_name_systematic
; 
 ? 
;
_space_group_IT_number 14
_symmetry_cell_setting monoclinic
_symmetry_space_group_name_Hall '-P 2ybc'
_symmetry_space_group_name_H-M 'P 1 21/c 1'
_atom_sites_solution_hydrogens geom
_atom_sites_solution_primary direct
_atom_sites_solution_secondary difmap
_audit_creation_method SHELXL-97
_cell_angle_alpha 90.00
_cell_angle_beta 102.776(2)
_cell_angle_gamma 90.00
_cell_formula_units_Z 4
_cell_length_a 17.1044(6)
_cell_length_b 9.5727(3)
_cell_length_c 17.7156(6)
_cell_measurement_reflns_used 9960
_cell_measurement_temperature 100(2)
_cell_measurement_theta_max 27.14
_cell_measurement_theta_min 2.36
_cell_volume 2828.85(17)
_computing_cell_refinement 'Bruker SAINT'
_computing_data_collection 'Bruker APEX2'
_computing_data_reduction 'Bruker SAINT'
_computing_molecular_graphics 'Bruker SHELXTL'
_computing_publication_material 'Bruker SHELXTL'
_computing_structure_refinement 'SHELXL-97 (Sheldrick, 2008)'
_computing_structure_solution 'SHELXS-97 (Sheldrick, 2008)'
_diffrn_ambient_temperature 100(2)
_diffrn_measured_fraction_theta_full 0.987
_diffrn_measured_fraction_theta_max 0.987
_diffrn_measurement_device_type 'Bruker APEX-II CCD'
_diffrn_measurement_method '\f and \w scans'
_diffrn_radiation_monochromator graphite
_diffrn_radiation_source 'sealed tube'
_diffrn_radiation_type MoK\a
_diffrn_radiation_wavelength 0.71073
_diffrn_reflns_av_R_equivalents 0.0614
_diffrn_reflns_av_sigmaI/netI 0.0506
_diffrn_reflns_limit_h_max 21
_diffrn_reflns_limit_h_min -22
_diffrn_reflns_limit_k_max 11
_diffrn_reflns_limit_k_min -12
_diffrn_reflns_limit_l_max 22
_diffrn_reflns_limit_l_min -23
_diffrn_reflns_number 45693
_diffrn_reflns_theta_full 27.57
_diffrn_reflns_theta_max 27.57
_diffrn_reflns_theta_min 1.22
_exptl_absorpt_coefficient_mu 4.786
_exptl_absorpt_correction_T_max 0.3808
_exptl_absorpt_correction_T_min 0.3278
_exptl_absorpt_correction_type multi-scan
_exptl_absorpt_process_details sadabs
_exptl_crystal_colour yellow
_exptl_crystal_density_diffrn 1.866
_exptl_crystal_density_method 'not measured'
_exptl_crystal_description block
_exptl_crystal_F_000 1544
_exptl_crystal_size_max 0.30
_exptl_crystal_size_mid 0.30
_exptl_crystal_size_min 0.25
_refine_diff_density_max 2.754
_refine_diff_density_min -1.928
_refine_diff_density_rms 0.183
_refine_ls_extinction_method none
_refine_ls_goodness_of_fit_ref 1.086
_refine_ls_hydrogen_treatment constr
_refine_ls_matrix_type full
_refine_ls_number_parameters 415
_refine_ls_number_reflns 6460
_refine_ls_number_restraints 372
_refine_ls_restrained_S_all 1.057
_refine_ls_R_factor_all 0.0685
_refine_ls_R_factor_gt 0.0393
_refine_ls_shift/su_max 0.000
_refine_ls_shift/su_mean 0.000
_refine_ls_structure_factor_coef Fsqd
_refine_ls_weighting_details 'calc w=1/[\s^2^(Fo^2^)+(0.0338P)^2^+18.3980P] where P=(Fo^2^+2Fc^2^)/3'
_refine_ls_weighting_scheme calc
_refine_ls_wR_factor_gt 0.0854
_refine_ls_wR_factor_ref 0.1002
_reflns_number_gt 4754
_reflns_number_total 6460
_reflns_threshold_expression >2sigma(I)
_cod_data_source_file c4dt00292j1.cif
_cod_data_source_block imw1685p21c
_cod_depositor_comments
;
The following automatic conversions were performed:

'_symmetry_cell_setting' value 'Monoclinic' changed to 'monoclinic'
according to
/usr/data/users/saulius/crontab/automatic-downloads/current/RSC/lib/dictionaries/cif_core.dic
dictionary named 'cif_core.dic' version 2.4.2 from 2011-04-26.

Automatic conversion script
Id: cif_fix_values 2281 2013-09-26 08:29:07Z andrius 
;
_cod_original_cell_volume 2828.85(16)
_cod_original_sg_symbol_Hall '-P 2ybc '
_cod_original_sg_symbol_H-M 'P2(1)/c  '
_cod_database_code 7030049

loop_
_symmetry_equiv_pos_as_xyz
'x, y, z'
'-x, y+1/2, -z+1/2'
'-x, -y, -z'
'x, -y-1/2, z-1/2'

loop_
_atom_site_label
_atom_site_type_symbol
_atom_site_fract_x
_atom_site_fract_y
_atom_site_fract_z
_atom_site_U_iso_or_equiv
_atom_site_adp_type
_atom_site_occupancy
_atom_site_symmetry_multiplicity
_atom_site_calc_flag
_atom_site_refinement_flags
Ir1 Ir 0.252855(13) 0.96698(2) 0.043462(14) 0.02114(8) Uani 1 1 d .
N111 N 0.1855(3) 1.1592(5) 0.0317(3) 0.0237(11) Uani 1 1 d U
C112 C 0.1147(4) 1.1529(7) 0.0563(4) 0.0231(13) Uani 1 1 d U
C113 C 0.0713(4) 1.2718(7) 0.0641(4) 0.0268(14) Uani 1 1 d U
H113 H 0.0227 1.2649 0.0816 0.032 Uiso 1 1 calc R
C114 C 0.0988(4) 1.4010(7) 0.0463(4) 0.0329(15) Uani 1 1 d U
H114 H 0.0703 1.4840 0.0522 0.040 Uiso 1 1 calc R
C115 C 0.1697(4) 1.4064(7) 0.0196(4) 0.0353(16) Uani 1 1 d U
H115 H 0.1897 1.4935 0.0064 0.042 Uiso 1 1 calc R
C116 C 0.2104(4) 1.2848(7) 0.0124(4) 0.0294(15) Uani 1 1 d U
H116 H 0.2578 1.2899 -0.0070 0.035 Uiso 1 1 calc R
N121 N 0.1425(3) 0.9063(5) 0.0699(3) 0.0219(11) Uani 1 1 d U
C122 C 0.0929(3) 1.0113(6) 0.0762(4) 0.0218(12) Uani 1 1 d U
N123 N 0.0288(3) 0.9719(6) 0.1023(3) 0.0240(10) Uani 1 1 d U
C124 C 0.0429(3) 0.8350(7) 0.1119(3) 0.0216(12) Uani 1 1 d U
N125 N 0.1110(3) 0.7880(5) 0.0932(3) 0.0237(11) Uani 1 1 d U
C131 C -0.0110(3) 0.7420(7) 0.1434(4) 0.0247(13) Uani 1 1 d U
N132 N 0.0000(3) 0.6043(6) 0.1412(3) 0.0317(13) Uani 1 1 d U
C133 C -0.0479(4) 0.5226(8) 0.1713(4) 0.0375(16) Uani 1 1 d U
H133 H -0.0413 0.4244 0.1682 0.045 Uiso 1 1 calc R
C134 C -0.1076(4) 0.5725(8) 0.2073(5) 0.0420(18) Uani 1 1 d U
H134 H -0.1403 0.5104 0.2286 0.050 Uiso 1 1 calc R
C135 C -0.1169(4) 0.7167(8) 0.2104(5) 0.0401(18) Uani 1 1 d U
H135 H -0.1556 0.7559 0.2353 0.048 Uiso 1 1 calc R
C136 C -0.0698(4) 0.8004(8) 0.1772(4) 0.0362(16) Uani 1 1 d U
H136 H -0.0768 0.8989 0.1771 0.043 Uiso 1 1 calc R
N211 N 0.2984(3) 0.9942(5) 0.1587(3) 0.0267(12) Uani 1 1 d U
C212 C 0.3468(4) 0.8906(8) 0.1960(4) 0.0337(14) Uani 1 1 d U
C213 C 0.3830(5) 0.9026(11) 0.2745(5) 0.054(2) Uani 1 1 d U
H213 H 0.4167 0.8302 0.3002 0.065 Uiso 1 1 calc R
C214 C 0.3694(5) 1.0200(12) 0.3144(5) 0.063(2) Uani 1 1 d U
H214 H 0.3933 1.0291 0.3680 0.076 Uiso 1 1 calc R
C215 C 0.3213(5) 1.1235(11) 0.2765(5) 0.053(2) Uani 1 1 d U
H215 H 0.3119 1.2052 0.3037 0.064 Uiso 1 1 calc R
C216 C 0.2866(4) 1.1098(8) 0.1994(4) 0.0375(16) Uani 1 1 d U
H216 H 0.2535 1.1829 0.1738 0.045 Uiso 1 1 calc R
C221 C 0.3125(3) 0.7863(6) 0.0669(4) 0.0251(13) Uani 1 1 d U
C222 C 0.3542(4) 0.7716(7) 0.1450(4) 0.0325(14) Uani 1 1 d U
C223 C 0.4004(4) 0.6520(8) 0.1680(5) 0.0414(17) Uani 1 1 d U
C224 C 0.4046(4) 0.5452(8) 0.1177(5) 0.0453(18) Uani 1 1 d U
H224 H 0.4344 0.4628 0.1343 0.054 Uiso 1 1 calc R
C225 C 0.3642(4) 0.5621(7) 0.0426(5) 0.0373(16) Uani 1 1 d U
C226 C 0.3188(4) 0.6791(7) 0.0148(4) 0.0322(15) Uani 1 1 d U
H226 H 0.2925 0.6861 -0.0382 0.039 Uiso 1 1 calc R
F227 F 0.4432(3) 0.6383(6) 0.2414(3) 0.0623(15) Uani 1 1 d .
F228 F 0.3678(3) 0.4579(4) -0.0083(3) 0.0544(13) Uani 1 1 d .
N311 N 0.2214(3) 0.9314(5) -0.0719(3) 0.0222(11) Uani 1 1 d U
C312 C 0.2777(4) 0.9690(7) -0.1159(3) 0.0236(12) Uani 1 1 d U
C313 C 0.2624(4) 0.9416(7) -0.1930(4) 0.0318(15) Uani 1 1 d U
H313 H 0.3001 0.9687 -0.2224 0.038 Uiso 1 1 calc R
C314 C 0.1916(4) 0.8737(7) -0.2294(4) 0.0341(15) Uani 1 1 d U
H314 H 0.1809 0.8542 -0.2833 0.041 Uiso 1 1 calc R
C315 C 0.1379(4) 0.8358(7) -0.1857(4) 0.0339(15) Uani 1 1 d U
H315 H 0.0895 0.7897 -0.2091 0.041 Uiso 1 1 calc R
C316 C 0.1548(4) 0.8649(7) -0.1081(4) 0.0303(14) Uani 1 1 d U
H316 H 0.1175 0.8365 -0.0786 0.036 Uiso 1 1 calc R
C321 C 0.3484(3) 1.0513(6) 0.0118(4) 0.0217(12) Uani 1 1 d U
C322 C 0.3468(3) 1.0410(6) -0.0674(4) 0.0222(12) Uani 1 1 d U
C323 C 0.4107(4) 1.0997(7) -0.0949(4) 0.0257(13) Uani 1 1 d U
C324 C 0.4721(4) 1.1700(7) -0.0484(4) 0.0295(14) Uani 1 1 d U
H324 H 0.5140 1.2107 -0.0684 0.035 Uiso 1 1 calc R
C325 C 0.4711(4) 1.1792(6) 0.0278(4) 0.0262(13) Uani 1 1 d U
C326 C 0.4119(4) 1.1221(6) 0.0602(4) 0.0260(13) Uani 1 1 d U
H326 H 0.4143 1.1306 0.1141 0.031 Uiso 1 1 calc R
F327 F 0.5319(2) 1.2503(4) 0.0744(2) 0.0373(10) Uani 1 1 d .
F328 F 0.4119(2) 1.0893(5) -0.1714(2) 0.0396(10) Uani 1 1 d .

loop_
_atom_site_aniso_label
_atom_site_aniso_U_11
_atom_site_aniso_U_22
_atom_site_aniso_U_33
_atom_site_aniso_U_23
_atom_site_aniso_U_13
_atom_site_aniso_U_12
Ir1 0.01506(12) 0.01699(11) 0.03275(15) 0.00143(12) 0.00829(9) 0.00039(11)
N111 0.017(2) 0.021(3) 0.035(3) 0.001(2) 0.009(2) -0.001(2)
C112 0.020(3) 0.021(3) 0.030(3) 0.000(3) 0.009(3) -0.004(2)
C113 0.021(3) 0.022(3) 0.037(4) -0.003(3) 0.006(3) 0.000(2)
C114 0.027(3) 0.019(3) 0.052(4) -0.006(3) 0.007(3) 0.006(3)
C115 0.028(3) 0.020(3) 0.058(5) 0.004(3) 0.010(3) 0.002(3)
C116 0.017(3) 0.020(3) 0.053(4) 0.006(3) 0.011(3) -0.002(2)
N121 0.018(2) 0.018(2) 0.031(3) 0.005(2) 0.007(2) 0.002(2)
C122 0.018(3) 0.022(3) 0.027(3) 0.002(2) 0.009(2) 0.000(2)
N123 0.018(2) 0.024(2) 0.031(3) 0.001(2) 0.007(2) -0.005(2)
C124 0.014(3) 0.023(3) 0.026(3) -0.001(3) 0.002(2) -0.003(2)
N125 0.019(2) 0.024(3) 0.029(3) 0.002(2) 0.007(2) -0.001(2)
C131 0.017(3) 0.024(3) 0.033(4) 0.005(3) 0.005(2) -0.002(2)
N132 0.029(3) 0.022(3) 0.047(4) 0.001(3) 0.016(3) -0.002(2)
C133 0.036(4) 0.025(3) 0.054(5) 0.006(3) 0.016(3) -0.004(3)
C134 0.035(4) 0.043(4) 0.054(5) 0.012(4) 0.023(3) -0.006(3)
C135 0.032(4) 0.039(4) 0.057(5) 0.008(4) 0.024(3) 0.002(3)
C136 0.031(4) 0.027(3) 0.056(5) 0.005(3) 0.021(3) 0.003(3)
N211 0.008(2) 0.021(3) 0.053(3) 0.002(2) 0.013(2) -0.0035(18)
C212 0.024(3) 0.043(4) 0.035(3) 0.011(3) 0.009(3) -0.002(3)
C213 0.043(5) 0.078(6) 0.038(4) 0.012(4) 0.001(3) 0.005(4)
C214 0.048(5) 0.099(7) 0.040(5) -0.011(4) 0.005(4) -0.001(5)
C215 0.034(4) 0.080(6) 0.046(4) -0.025(4) 0.009(3) -0.006(4)
C216 0.023(3) 0.044(4) 0.048(4) -0.012(3) 0.014(3) -0.002(3)
C221 0.015(3) 0.019(3) 0.045(4) 0.003(3) 0.015(3) -0.006(2)
C222 0.021(3) 0.031(3) 0.049(4) 0.014(3) 0.015(3) 0.002(3)
C223 0.030(4) 0.038(4) 0.059(5) 0.023(3) 0.016(3) 0.003(3)
C224 0.034(4) 0.030(4) 0.075(5) 0.024(4) 0.020(4) 0.005(3)
C225 0.028(4) 0.017(3) 0.075(5) 0.003(3) 0.030(3) -0.003(2)
C226 0.031(4) 0.020(3) 0.050(4) 0.006(3) 0.020(3) -0.003(3)
F227 0.049(3) 0.069(4) 0.066(3) 0.037(3) 0.007(2) 0.018(3)
F228 0.052(3) 0.020(2) 0.101(4) 0.001(2) 0.038(3) 0.007(2)
N311 0.010(2) 0.023(3) 0.035(3) 0.006(2) 0.008(2) -0.0012(18)
C312 0.034(3) 0.020(3) 0.022(3) 0.004(3) 0.018(2) -0.001(3)
C313 0.030(3) 0.031(4) 0.038(4) -0.006(3) 0.015(3) -0.003(3)
C314 0.039(4) 0.026(4) 0.036(4) -0.006(3) 0.007(3) -0.004(3)
C315 0.034(4) 0.024(3) 0.041(4) -0.003(3) 0.003(3) -0.008(3)
C316 0.027(3) 0.019(3) 0.046(4) 0.001(3) 0.012(3) -0.003(3)
C321 0.018(3) 0.009(3) 0.037(3) 0.002(2) 0.006(2) 0.005(2)
C322 0.021(3) 0.012(3) 0.035(3) 0.003(2) 0.010(2) 0.002(2)
C323 0.032(3) 0.015(3) 0.033(3) 0.004(3) 0.013(3) 0.002(2)
C324 0.023(3) 0.020(3) 0.049(4) 0.002(3) 0.016(3) 0.001(3)
C325 0.019(3) 0.016(3) 0.042(4) 0.000(3) 0.002(3) 0.001(2)
C326 0.024(3) 0.015(3) 0.039(4) 0.000(3) 0.007(3) 0.002(2)
F327 0.024(2) 0.035(2) 0.052(3) -0.0080(19) 0.0069(18) -0.0105(17)
F328 0.040(2) 0.041(2) 0.044(3) -0.001(2) 0.0226(19) -0.010(2)

loop_
_atom_type_symbol
_atom_type_description
_atom_type_scat_dispersion_real
_atom_type_scat_dispersion_imag
_atom_type_scat_source
C C 0.0033 0.0016 'International Tables Vol C Tables 4.2.6.8 and 6.1.1.4'
H H 0.0000 0.0000 'International Tables Vol C Tables 4.2.6.8 and 6.1.1.4'
N N 0.0061 0.0033 'International Tables Vol C Tables 4.2.6.8 and 6.1.1.4'
F F 0.0171 0.0103 'International Tables Vol C Tables 4.2.6.8 and 6.1.1.4'
Ir Ir -1.4442 7.9887 'International Tables Vol C Tables 4.2.6.8 and 6.1.1.4'

loop_
_geom_angle_atom_site_label_1
_geom_angle_atom_site_label_2
_geom_angle_atom_site_label_3
_geom_angle
C221 Ir1 C321 89.8(2)
C221 Ir1 N311 94.2(2)
C321 Ir1 N311 80.6(2)
C221 Ir1 N211 80.7(2)
C321 Ir1 N211 94.2(2)
N311 Ir1 N211 172.81(19)
C221 Ir1 N121 98.9(2)
C321 Ir1 N121 171.2(2)
N311 Ir1 N121 97.20(19)
N211 Ir1 N121 88.63(19)
C221 Ir1 N111 173.2(2)
C321 Ir1 N111 94.6(2)
N311 Ir1 N111 91.7(2)
N211 Ir1 N111 93.7(2)
N121 Ir1 N111 76.88(19)
C116 N111 C112 118.0(5)
C116 N111 Ir1 126.6(4)
C112 N111 Ir1 114.9(4)
N111 C112 C113 121.7(6)
N111 C112 C122 113.9(5)
C113 C112 C122 124.4(6)
C112 C113 C114 119.7(6)
C112 C113 H113 120.2
C114 C113 H113 120.2
C113 C114 C115 118.3(6)
C113 C114 H114 120.8
C115 C114 H114 120.8
C116 C115 C114 119.6(6)
C116 C115 H115 120.2
C114 C115 H115 120.2
N111 C116 C115 122.6(6)
N111 C116 H116 118.7
C115 C116 H116 118.7
C122 N121 N125 107.5(5)
C122 N121 Ir1 115.1(4)
N125 N121 Ir1 136.6(4)
N121 C122 N123 113.6(5)
N121 C122 C112 118.3(5)
N123 C122 C112 128.0(6)
C122 N123 C124 100.5(5)
N123 C124 N125 115.8(5)
N123 C124 C131 121.9(5)
N125 C124 C131 122.3(6)
C124 N125 N121 102.6(5)
N132 C131 C136 121.9(6)
N132 C131 C124 118.7(6)
C136 C131 C124 119.3(6)
C133 N132 C131 117.9(6)
N132 C133 C134 124.0(7)
N132 C133 H133 118.0
C134 C133 H133 118.0
C135 C134 C133 117.2(7)
C135 C134 H134 121.4
C133 C134 H134 121.4
C136 C135 C134 118.9(7)
C136 C135 H135 120.6
C134 C135 H135 120.6
C135 C136 C131 120.1(7)
C135 C136 H136 119.9
C131 C136 H136 119.9
C216 N211 C212 118.6(6)
C216 N211 Ir1 124.6(5)
C212 N211 Ir1 116.7(5)
N211 C212 C213 120.7(8)
N211 C212 C222 112.9(6)
C213 C212 C222 126.4(7)
C214 C213 C212 119.4(8)
C214 C213 H213 120.3
C212 C213 H213 120.3
C215 C214 C213 119.5(8)
C215 C214 H214 120.3
C213 C214 H214 120.3
C214 C215 C216 120.1(8)
C214 C215 H215 119.9
C216 C215 H215 119.9
N211 C216 C215 121.6(8)
N211 C216 H216 119.2
C215 C216 H216 119.2
C226 C221 C222 118.4(6)
C226 C221 Ir1 127.3(5)
C222 C221 Ir1 114.3(5)
C223 C222 C221 119.7(7)
C223 C222 C212 124.9(7)
C221 C222 C212 115.3(6)
F227 C223 C224 117.3(7)
F227 C223 C222 120.7(8)
C224 C223 C222 121.9(7)
C225 C224 C223 117.2(7)
C225 C224 H224 121.4
C223 C224 H224 121.4
F228 C225 C224 118.3(6)
F228 C225 C226 117.5(7)
C224 C225 C226 124.3(7)
C225 C226 C221 118.4(7)
C225 C226 H226 120.8
C221 C226 H226 120.8
C316 N311 C312 117.9(6)
C316 N311 Ir1 124.9(4)
C312 N311 Ir1 116.9(4)
C313 C312 N311 120.2(6)
C313 C312 C322 129.0(6)
N311 C312 C322 110.8(5)
C312 C313 C314 120.5(6)
C312 C313 H313 119.8
C314 C313 H313 119.8
C315 C314 C313 118.8(7)
C315 C314 H314 120.6
C313 C314 H314 120.6
C316 C315 C314 119.5(6)
C316 C315 H315 120.2
C314 C315 H315 120.2
N311 C316 C315 123.1(6)
N311 C316 H316 118.4
C315 C316 H316 118.4
C322 C321 C326 119.2(6)
C322 C321 Ir1 114.5(4)
C326 C321 Ir1 126.3(5)
C321 C322 C323 118.3(6)
C321 C322 C312 117.0(5)
C323 C322 C312 124.7(6)
C324 C323 F328 117.3(6)
C324 C323 C322 122.8(6)
F328 C323 C322 119.9(6)
C325 C324 C323 117.2(6)
C325 C324 H324 121.4
C323 C324 H324 121.4
C324 C325 F327 117.5(6)
C324 C325 C326 124.0(6)
F327 C325 C326 118.5(6)
C325 C326 C321 118.5(6)
C325 C326 H326 120.8
C321 C326 H326 120.8

loop_
_geom_bond_atom_site_label_1
_geom_bond_atom_site_label_2
_geom_bond_distance
Ir1 C221 2.004(6)
Ir1 C321 2.011(6)
Ir1 N311 2.024(5)
Ir1 N211 2.034(6)
Ir1 N121 2.124(5)
Ir1 N111 2.156(5)
N111 C116 1.345(8)
N111 C112 1.376(8)
C112 C113 1.383(8)
C112 C122 1.469(8)
C113 C114 1.385(9)
C113 H113 0.9500
C114 C115 1.397(9)
C114 H114 0.9500
C115 C116 1.376(9)
C115 H115 0.9500
C116 H116 0.9500
N121 C122 1.336(8)
N121 N125 1.357(7)
C122 N123 1.336(7)
N123 C124 1.337(8)
C124 N125 1.357(8)
C124 C131 1.477(8)
C131 N132 1.333(8)
C131 C136 1.396(9)
N132 C133 1.326(8)
C133 C134 1.403(10)
C133 H133 0.9500
C134 C135 1.392(10)
C134 H134 0.9500
C135 C136 1.360(9)
C135 H135 0.9500
C136 H136 0.9500
N211 C216 1.361(9)
N211 C212 1.365(9)
C212 C213 1.397(10)
C212 C222 1.477(10)
C213 C214 1.375(13)
C213 H213 0.9500
C214 C215 1.366(13)
C214 H214 0.9500
C215 C216 1.369(10)
C215 H215 0.9500
C216 H216 0.9500
C221 C226 1.400(9)
C221 C222 1.416(9)
C222 C223 1.399(10)
C223 F227 1.349(9)
C223 C224 1.368(12)
C224 C225 1.366(11)
C224 H224 0.9500
C225 F228 1.356(8)
C225 C226 1.390(9)
C226 H226 0.9500
N311 C316 1.338(8)
N311 C312 1.413(7)
C312 C313 1.358(9)
C312 C322 1.471(9)
C313 C314 1.400(9)
C313 H313 0.9500
C314 C315 1.375(10)
C314 H314 0.9500
C315 C316 1.368(10)
C315 H315 0.9500
C316 H316 0.9500
C321 C322 1.400(9)
C321 C326 1.401(9)
C322 C323 1.408(8)
C323 C324 1.361(9)
C323 F328 1.365(7)
C324 C325 1.356(9)
C324 H324 0.9500
C325 F327 1.358(7)
C325 C326 1.383(9)
C326 H326 0.9500

loop_
_geom_torsion_atom_site_label_1
_geom_torsion_atom_site_label_2
_geom_torsion_atom_site_label_3
_geom_torsion_atom_site_label_4
_geom_torsion
C221 Ir1 N111 C116 127.2(17)
C321 Ir1 N111 C116 -2.4(6)
N311 Ir1 N111 C116 -83.2(6)
N211 Ir1 N111 C116 92.1(6)
N121 Ir1 N111 C116 179.8(6)
C221 Ir1 N111 C112 -44.0(19)
C321 Ir1 N111 C112 -173.7(4)
N311 Ir1 N111 C112 105.6(4)
N211 Ir1 N111 C112 -79.1(4)
N121 Ir1 N111 C112 8.6(4)
C116 N111 C112 C113 -2.5(9)
Ir1 N111 C112 C113 169.6(5)
C116 N111 C112 C122 -179.9(6)
Ir1 N111 C112 C122 -7.9(7)
N111 C112 C113 C114 0.5(10)
C122 C112 C113 C114 177.7(6)
C112 C113 C114 C115 1.1(10)
C113 C114 C115 C116 -0.7(11)
C112 N111 C116 C115 2.9(10)
Ir1 N111 C116 C115 -168.1(5)
C114 C115 C116 N111 -1.4(11)
C221 Ir1 N121 C122 166.5(5)
C321 Ir1 N121 C122 -22.9(17)
N311 Ir1 N121 C122 -98.0(4)
N211 Ir1 N121 C122 86.2(4)
N111 Ir1 N121 C122 -8.0(4)
C221 Ir1 N121 N125 -2.0(6)
C321 Ir1 N121 N125 168.6(13)
N311 Ir1 N121 N125 93.4(6)
N211 Ir1 N121 N125 -82.3(6)
N111 Ir1 N121 N125 -176.5(6)
N125 N121 C122 N123 -0.2(7)
Ir1 N121 C122 N123 -172.0(4)
N125 N121 C122 C112 178.3(5)
Ir1 N121 C122 C112 6.5(7)
N111 C112 C122 N121 1.0(8)
C113 C112 C122 N121 -176.4(6)
N111 C112 C122 N123 179.2(6)
C113 C112 C122 N123 1.9(11)
N121 C122 N123 C124 0.3(7)
C112 C122 N123 C124 -178.0(6)
C122 N123 C124 N125 -0.3(7)
C122 N123 C124 C131 177.8(6)
N123 C124 N125 N121 0.1(7)
C131 C124 N125 N121 -178.0(5)
C122 N121 N125 C124 0.0(6)
Ir1 N121 N125 C124 169.1(5)
N123 C124 C131 N132 170.5(6)
N125 C124 C131 N132 -11.5(9)
N123 C124 C131 C136 -12.1(9)
N125 C124 C131 C136 165.9(6)
C136 C131 N132 C133 1.1(10)
C124 C131 N132 C133 178.5(6)
C131 N132 C133 C134 -2.0(11)
N132 C133 C134 C135 0.7(12)
C133 C134 C135 C136 1.6(12)
C134 C135 C136 C131 -2.5(12)
N132 C131 C136 C135 1.1(11)
C124 C131 C136 C135 -176.2(7)
C221 Ir1 N211 C216 179.4(5)
C321 Ir1 N211 C216 90.3(5)
N311 Ir1 N211 C216 134.3(15)
N121 Ir1 N211 C216 -81.3(5)
N111 Ir1 N211 C216 -4.6(5)
C221 Ir1 N211 C212 2.3(4)
C321 Ir1 N211 C212 -86.8(4)
N311 Ir1 N211 C212 -42.9(17)
N121 Ir1 N211 C212 101.5(4)
N111 Ir1 N211 C212 178.3(4)
C216 N211 C212 C213 0.5(9)
Ir1 N211 C212 C213 177.8(5)
C216 N211 C212 C222 179.9(5)
Ir1 N211 C212 C222 -2.8(7)
N211 C212 C213 C214 0.1(12)
C222 C212 C213 C214 -179.2(8)
C212 C213 C214 C215 -0.5(14)
C213 C214 C215 C216 0.3(14)
C212 N211 C216 C215 -0.7(10)
Ir1 N211 C216 C215 -177.8(5)
C214 C215 C216 N211 0.3(12)
C321 Ir1 C221 C226 -84.8(5)
N311 Ir1 C221 C226 -4.2(5)
N211 Ir1 C221 C226 -179.1(6)
N121 Ir1 C221 C226 93.7(5)
N111 Ir1 C221 C226 145.3(16)
C321 Ir1 C221 C222 93.1(5)
N311 Ir1 C221 C222 173.7(4)
N211 Ir1 C221 C222 -1.2(4)
N121 Ir1 C221 C222 -88.3(4)
N111 Ir1 C221 C222 -37(2)
C226 C221 C222 C223 0.3(9)
Ir1 C221 C222 C223 -177.8(5)
C226 C221 C222 C212 178.2(5)
Ir1 C221 C222 C212 0.1(7)
N211 C212 C222 C223 179.5(6)
C213 C212 C222 C223 -1.1(11)
N211 C212 C222 C221 1.7(8)
C213 C212 C222 C221 -178.9(7)
C221 C222 C223 F227 177.3(6)
C212 C222 C223 F227 -0.4(10)
C221 C222 C223 C224 -2.3(10)
C212 C222 C223 C224 180.0(6)
F227 C223 C224 C225 -177.1(6)
C222 C223 C224 C225 2.5(11)
C223 C224 C225 F228 179.8(6)
C223 C224 C225 C226 -0.9(10)
F228 C225 C226 C221 178.3(5)
C224 C225 C226 C221 -1.0(10)
C222 C221 C226 C225 1.3(9)
Ir1 C221 C226 C225 179.1(4)
C221 Ir1 N311 C316 89.1(5)
C321 Ir1 N311 C316 178.2(5)
N211 Ir1 N311 C316 133.6(14)
N121 Ir1 N311 C316 -10.4(5)
N111 Ir1 N311 C316 -87.4(5)
C221 Ir1 N311 C312 -85.0(4)
C321 Ir1 N311 C312 4.1(4)
N211 Ir1 N311 C312 -40.5(18)
N121 Ir1 N311 C312 175.4(4)
N111 Ir1 N311 C312 98.4(4)
C316 N311 C312 C313 2.0(9)
Ir1 N311 C312 C313 176.6(5)
C316 N311 C312 C322 179.9(5)
Ir1 N311 C312 C322 -5.5(7)
N311 C312 C313 C314 -1.1(10)
C322 C312 C313 C314 -178.6(6)
C312 C313 C314 C315 0.2(10)
C313 C314 C315 C316 -0.1(10)
C312 N311 C316 C315 -2.0(9)
Ir1 N311 C316 C315 -176.1(5)
C314 C315 C316 N311 1.0(11)
C221 Ir1 C321 C322 92.8(5)
N311 Ir1 C321 C322 -1.5(4)
N211 Ir1 C321 C322 173.4(4)
N121 Ir1 C321 C322 -77.9(15)
N111 Ir1 C321 C322 -92.5(4)
C221 Ir1 C321 C326 -90.1(5)
N311 Ir1 C321 C326 175.6(5)
N211 Ir1 C321 C326 -9.5(5)
N121 Ir1 C321 C326 99.2(15)
N111 Ir1 C321 C326 84.6(5)
C326 C321 C322 C323 1.5(8)
Ir1 C321 C322 C323 178.8(4)
C326 C321 C322 C312 -178.4(5)
Ir1 C321 C322 C312 -1.1(7)
C313 C312 C322 C321 -178.1(6)
N311 C312 C322 C321 4.2(8)
C313 C312 C322 C323 2.0(11)
N311 C312 C322 C323 -175.7(6)
C321 C322 C323 C324 -2.3(9)
C312 C322 C323 C324 177.6(6)
C321 C322 C323 F328 178.8(5)
C312 C322 C323 F328 -1.4(9)
F328 C323 C324 C325 -179.5(5)
C322 C323 C324 C325 1.6(9)
C323 C324 C325 F327 -179.4(5)
C323 C324 C325 C326 0.0(10)
C324 C325 C326 C321 -0.7(9)
F327 C325 C326 C321 178.7(5)
C322 C321 C326 C325 -0.1(8)
Ir1 C321 C326 C325 -177.0(4)
